data_7127068
loop_
_publ_author_name
'Hern\'andez-Vald\'es, Daniel'
'Wettstein, Lionel'
'Fern\'andez-Ter\'an, Ricardo'
'Probst, Benjamin'
'Fox, Thomas'
'Spingler, Bernhard'
'Nadeem, Qaisar'
'Alberto, Roger'

_publ_section_title
;
 Dynamic dimer-monomer equilibrium in a cycloruthenated complex of
 [Re(\h<sup>6</sup>-C<sub>6</sub>H<sub>6</sub>)<sub>2</sub>]<sup/>.
;
_journal_issue 73
_journal_name_full 'Chemical communications (Cambridge, England)'
_journal_page_first 10658
_journal_page_last 10661
_journal_paper_doi 10.1039/d0cc04180g
_journal_volume 56
_journal_year 2020
_chemical_formula_moiety 'C23 H18 F3 N O5 Re Ru, C2 F3 O2'
_chemical_formula_sum 'C25 H18 F6 N O7 Re Ru'
_chemical_formula_weight 845.67
_space_group_crystal_system monoclinic
_space_group_IT_number 14
_space_group_name_Hall '-P 2yn'
_space_group_name_H-M_alt 'P 1 21/n 1'
_atom_sites_solution_hydrogens mixed
_atom_sites_solution_primary dual
_audit_creation_date 2019-05-24
_audit_creation_method
;
Olex2 1.2
(compiled 2018.05.29 svn.r3508 for OlexSys, GUI svn.r5506)
;
_audit_update_record
;
2020-06-02 deposited with the CCDC.	2020-08-04 downloaded from the CCDC.
;
_cell_angle_alpha 90
_cell_angle_beta 102.8060(10)
_cell_angle_gamma 90
_cell_formula_units_Z 4
_cell_length_a 10.55040(10)
_cell_length_b 17.4219(2)
_cell_length_c 14.64830(10)
_cell_measurement_reflns_used 38859
_cell_measurement_temperature 160.00(10)
_cell_measurement_theta_max 79.1650
_cell_measurement_theta_min 3.9850
_cell_volume 2625.50(4)
_computing_cell_refinement 'CrysAlisPro 1.171.40.39a (Rigaku OD, 2019)'
_computing_data_collection 'CrysAlisPro 1.171.40.39a (Rigaku OD, 2019)'
_computing_data_reduction 'CrysAlisPro 1.171.40.39a (Rigaku OD, 2019)'
_computing_molecular_graphics 'Olex2 (Dolomanov et al., 2009)'
_computing_publication_material 'Olex2 (Dolomanov et al., 2009)'
_computing_structure_refinement 'ShelXL (Sheldrick, 2015)'
_computing_structure_solution 'ShelXT (Sheldrick, 2015)'
_diffrn_ambient_environment N~2~
_diffrn_ambient_temperature 160.00(10)
_diffrn_detector 'CCD plate'
_diffrn_detector_area_resol_mean 5.8140
_diffrn_detector_type 'Pilatus 200K'
_diffrn_measured_fraction_theta_full 1.000
_diffrn_measured_fraction_theta_max 0.990
_diffrn_measurement_details
;
List of Runs (angles in degrees, time in seconds):

  # Type    Start    End  Width  t~exp~   \w     \q     \k     \f   Frames
#--------------------------------------------------------------------------
  1  \w    -60.00  22.00   0.50    0.71    --  -49.62  57.00 150.00  164
  2  \w    -58.00 -21.00   0.50    2.85    --  -88.50  30.00 120.00   74
  3  \w    -66.00 -40.00   0.50    2.85    --  -88.50  30.00  60.00   52
  4  \w   -111.00 -70.00   0.50    0.71    --  -49.62-125.00 150.00   82
  5  \w   -121.00 -74.00   0.50    0.71    --  -49.62-125.00 -30.00   94
  6  \w   -121.00 -91.00   0.50    0.71    --  -49.62-125.00-180.00   60
  7  \w     44.00  96.00   0.50    0.71    --   49.62-125.00   0.00  104
  8  \w     57.00  99.00   0.50    2.85    --  110.00 -94.00  90.00   84
  9  \w     43.00  69.00   0.50    2.85    --  110.00 -45.00  30.00   52
 10  \w     95.00 125.00   0.50    2.85    --  110.00 -15.00  60.00   60
 11  \w    102.00 127.00   0.50    2.85    --  110.00 -61.00 -60.00   50
 12  \w     97.00 127.00   0.50    2.85    --  110.00 -77.00 -60.00   60
 13  \w     86.00 112.00   0.50    2.85    --  110.00 -15.00 -90.00   52
 14  \w     70.00  95.00   0.50    2.85    --  110.00 -61.00 -60.00   50
 15  \w     43.00  98.00   0.50    2.85    --  110.00-111.00-120.00  110
 16  \w     38.00  77.00   0.50    2.85    --  110.00 -45.00 -60.00   78
 17  \w     48.00  73.00   0.50    2.85    --  110.00 -45.00   0.00   50
 18  \w     46.00  79.00   0.50    2.85    --  110.00 -15.00  60.00   66
 19  \w     36.00  67.00   0.50    2.85    --  110.00 -45.00 120.00   62
 20  \w     41.00  67.00   0.50    2.85    --  110.00 -45.00  60.00   52
 21  \w     31.00  66.00   0.50    2.85    --  110.00 -30.00 120.00   70
 22  \w     32.00  67.00   0.50    2.85    --  110.00 -30.00  30.00   70
 23  \w     34.00  66.00   0.50    2.85    --  110.00 -30.00 -60.00   64
 24  \w     35.00  61.00   0.50    2.85    --  110.00 -45.00 -90.00   52
 25  \w     36.00  84.00   0.50    2.85    --  110.00 -77.00 -60.00   96
 26  \w     32.00  69.00   0.50    2.85    --  110.00 -30.00-150.00   74
 27  \w     38.00  97.00   0.50    2.85    --  110.00 -61.00-180.00  118
 28  \w     35.00  74.00   0.50    2.85    --  110.00 -45.00-150.00   78
 29  \w     32.00  57.00   0.50    2.85    --  110.00 -15.00 -90.00   50
 30  \w     -2.00  23.00   0.50    0.71    --  -49.62  57.00  90.00   50
 31  \w     -4.00  22.00   0.50    0.71    --  -49.62  19.00   0.00   52
 32  \w    -33.00  -7.00   0.50    0.71    --  -49.62  19.00   0.00   52
 33  \w    -64.00 -27.00   0.50    0.71    --  -49.62  57.00  90.00   74
 34  \w     54.00  80.00   0.50    0.71    --   49.62  57.00 150.00   52
 35  \w     74.00 112.00   0.50    0.71    --   49.62  57.00  90.00   76
 36  \w     86.00 111.00   0.50    0.71    --   49.62  57.00-180.00   50
 37  \w     65.00 107.00   0.50    0.71    --   49.62  57.00   0.00   84
 38  \w     35.00  68.00   0.50    0.71    --   49.62  57.00  90.00   66
 39  \w     44.00  70.00   0.50    0.71    --   49.62  57.00-180.00   52
 40  \w     35.00  81.00   0.50    0.71    --   49.62  57.00-150.00   92
 41  \w    -68.00 -42.00   0.50    2.85    --  -88.50  41.00  59.64   52
 42  \w    -69.00 -43.00   0.50    2.85    --  -88.50  30.00   0.00   52
 43  \w    -71.00 -38.00   0.50    2.85    --  -88.50  59.00   9.61   66
 44  \w    106.00 133.00   0.50    2.85    --  110.00  30.00 -60.00   54
 45  \w    144.00 178.00   0.50    2.85    --  110.00  30.00-150.00   68
 46  \w    112.00 167.00   0.50    2.85    --  110.00  30.00 120.00  110
 47  \w     95.00 140.00   0.50    2.85    --  110.00  30.00-150.00   90
 48  \w     97.00 125.00   0.50    2.85    --  110.00  45.00 -30.00   56
 49  \w    108.00 134.00   0.50    2.85    --  110.00  30.00   0.00   52
 50  \w     95.00 124.00   0.50    2.85    --  110.00  48.00   4.86   58
 51  \w    100.00 142.00   0.50    2.85    --  110.00  45.00 150.00   84
 52  \w    114.00 169.00   0.50    2.85    --  110.00  45.00  90.00  110
 53  \w     99.00 142.00   0.50    2.85    --  110.00  45.00  30.00   86
 54  \w     96.00 121.00   0.50    2.85    --  110.00  45.00   0.00   50
 55  \w    124.00 164.00   0.50    2.85    --  110.00  15.00-120.00   80
 56  \w    144.00 178.00   0.50    2.85    --  110.00  45.00  60.00   68
 57  \w    102.00 128.00   0.50    2.85    --  110.00  45.00 -60.00   52
 58  \w    125.00 178.00   0.50    2.85    --  110.00  45.00-180.00  106
 59  \w    108.00 134.00   0.50    2.85    --  110.00  30.00  30.00   52
 60  \w    101.00 126.00   0.50    2.85    --  110.00  30.00 150.00   50
 61  \w    104.00 129.00   0.50    2.85    --  110.00  45.00  60.00   50
 62  \w     95.00 152.00   0.50    2.85    --  110.00  53.00 -52.67  114
 63  \w     99.00 178.00   0.50    2.85    --  110.00  47.00 165.30  158
 64  \w      4.00  29.00   0.50    0.71    --  -49.62  38.00 -60.00   50
 65  \w     94.00 120.00   0.50    2.85    --  110.00  54.00 -79.45   52
 66  \w     94.00 119.00   0.50    2.85    --  110.00  53.00 -15.32   50
 67  \w    -66.00  24.00   0.50    0.71    --  -49.62  57.00-120.00  180
 68  \w     33.00 123.00   0.50    0.71    --   49.62  57.00 -90.00  180
 69  \w     33.00 123.00   0.50    0.71    --   49.62  57.00 120.00  180
 70  \w     33.00 123.00   0.50    0.71    --   49.62  57.00 -30.00  180
 71  \w     33.00 123.00   0.50    0.71    --   49.62  57.00-135.69  180
 72  \w     33.00 123.00   0.50    0.71    --   49.62  57.00  30.00  180
 73  \w     33.00 123.00   0.50    0.71    --   49.62  57.00  60.00  180
 74  \w     33.00 123.00   0.50    0.71    --   49.62  57.00-180.00  180
 75  \w     33.00 103.00   0.50    0.71    --   49.62  57.00 150.00  140
 76  \w     33.00 123.00   0.50    0.71    --   49.62  57.00 -60.00  180
;
_diffrn_measurement_device 'four-circle diffractometer'
_diffrn_measurement_device_type 'XtaLAB Synergy, Dualflex, Pilatus 200K'
_diffrn_measurement_method '\w scans'
_diffrn_orient_matrix_type 'CrysAlisPro convention (1999,Acta A55,543-557)'
_diffrn_orient_matrix_UB_11 0.0966604000
_diffrn_orient_matrix_UB_12 -0.0671658000
_diffrn_orient_matrix_UB_13 0.0072763000
_diffrn_orient_matrix_UB_21 0.0318029000
_diffrn_orient_matrix_UB_22 0.0243708000
_diffrn_orient_matrix_UB_23 -0.0935531000
_diffrn_orient_matrix_UB_31 0.1098228000
_diffrn_orient_matrix_UB_32 0.0520904000
_diffrn_orient_matrix_UB_33 0.0531840000
_diffrn_radiation_monochromator mirror
_diffrn_radiation_probe x-ray
_diffrn_radiation_type CuK\a
_diffrn_radiation_wavelength 1.54184
_diffrn_reflns_av_R_equivalents 0.0399
_diffrn_reflns_av_unetI/netI 0.0169
_diffrn_reflns_Laue_measured_fraction_full 1.000
_diffrn_reflns_Laue_measured_fraction_max 0.990
_diffrn_reflns_limit_h_max 13
_diffrn_reflns_limit_h_min -13
_diffrn_reflns_limit_k_max 22
_diffrn_reflns_limit_k_min -21
_diffrn_reflns_limit_l_max 18
_diffrn_reflns_limit_l_min -18
_diffrn_reflns_number 56056
_diffrn_reflns_point_group_measured_fraction_full 1.000
_diffrn_reflns_point_group_measured_fraction_max 0.990
_diffrn_reflns_theta_full 67.684
_diffrn_reflns_theta_max 79.556
_diffrn_reflns_theta_min 4.002
_diffrn_source 'micro-focus sealed X-ray tube'
_diffrn_source_type 'PhotonJet (Cu) X-ray Source'
_exptl_absorpt_coefficient_mu 14.359
_exptl_absorpt_correction_T_max 0.914
_exptl_absorpt_correction_T_min 0.294
_exptl_absorpt_correction_type gaussian
_exptl_absorpt_process_details
;
CrysAlisPro 1.171.40.39a (Rigaku Oxford Diffraction, 2019)
Numerical absorption correction based on gaussian integration over
			a multifaceted crystal model
Empirical absorption correction using spherical harmonics,
 implemented in SCALE3 ABSPACK scaling algorithm.
;
_exptl_crystal_colour brown
_exptl_crystal_colour_primary brown
_exptl_crystal_density_diffrn 2.139
_exptl_crystal_description needle
_exptl_crystal_F_000 1616
_exptl_crystal_size_max 0.121
_exptl_crystal_size_mid 0.046
_exptl_crystal_size_min 0.027
_refine_diff_density_max 2.230
_refine_diff_density_min -0.894
_refine_diff_density_rms 0.106
_refine_ls_extinction_method none
_refine_ls_goodness_of_fit_ref 1.089
_refine_ls_hydrogen_treatment mixed
_refine_ls_matrix_type full
_refine_ls_number_parameters 404
_refine_ls_number_reflns 5651
_refine_ls_number_restraints 3
_refine_ls_restrained_S_all 1.090
_refine_ls_R_factor_all 0.0332
_refine_ls_R_factor_gt 0.0320
_refine_ls_shift/su_max 0.001
_refine_ls_shift/su_mean 0.000
_refine_ls_structure_factor_coef Fsqd
_refine_ls_weighting_details 'w=1/[\s^2^(Fo^2^)+(0.0420P)^2^+6.5902P] where P=(Fo^2^+2Fc^2^)/3'
_refine_ls_weighting_scheme calc
_refine_ls_wR_factor_gt 0.0829
_refine_ls_wR_factor_ref 0.0838
_reflns_Friedel_coverage 0.000
_reflns_number_gt 5443
_reflns_number_total 5651
_reflns_threshold_expression 'I > 2\s(I)'
_cod_data_source_file d0cc04180g2.cif
_cod_data_source_block dhv-230-01_peak2_230119
_cod_depositor_comments 'Adding full bibliography for 7127067--7127069.cif.'
_cod_database_code 7127068
_shelx_shelxl_version_number 2016/6
_chemical_oxdiff_formula 'C25 H17 N O7 Re Ru F6'
_shelx_space_group_comment
;
The symmetry employed for this shelxl refinement is uniquely defined
by the following loop, which should always be used as a source of
symmetry information in preference to the above space-group names.
They are only intended as comments.
;
_diffrn_oxdiff_digest_frames
;
01704dc373fa4543a7560dbf2565dae83b064586dfe
;
_reflns_odcompleteness_completeness 99.98
_reflns_odcompleteness_iscentric 1
_reflns_odcompleteness_theta 74.33
_olex2_refinement_description
;
1. Fixed Uiso
 At 1.2 times of:
  All C(H) groups, All C(H,H) groups
 At 1.5 times of:
  All C(H,H,H) groups, All O(H) groups
2. Restrained distances
 O1-H1
 0.85 with sigma of 0.01
 C13-H1
 1.89611 with sigma of 0.02
 Ru1-H1
 2.844534 with sigma of 0.02
3.a Aromatic/amide H refined with riding coordinates:
 C16(H16), C17(H17), C18(H18), C19(H19)
3.b Idealised Me refined as rotating group:
 C14(H14A,H14B,H14C)
;
_olex2_submission_special_instructions 'No special instructions were received'
_oxdiff_exptl_absorpt_empirical_details
;
Empirical correction (ABSPACK) includes:
- Absorption correction using spherical harmonics
- Frame scaling
;
_oxdiff_exptl_absorpt_empirical_full_max 1.257
_oxdiff_exptl_absorpt_empirical_full_min 0.763

loop_
_space_group_symop_operation_xyz
'x, y, z'
'-x+1/2, y+1/2, -z+1/2'
'-x, -y, -z'
'x-1/2, -y-1/2, z-1/2'

loop_
_atom_site_label
_atom_site_type_symbol
_atom_site_fract_x
_atom_site_fract_y
_atom_site_fract_z
_atom_site_U_iso_or_equiv
_atom_site_adp_type
_atom_site_occupancy
_atom_site_site_symmetry_order
_atom_site_calc_flag
_atom_site_refinement_flags_posn
_atom_site_refinement_flags_adp
_atom_site_refinement_flags_occupancy
_atom_site_disorder_assembly
_atom_site_disorder_group
C1 C 0.3458(4) 0.1212(2) 0.2766(3) 0.0339(8) Uani 1 1 d . . . . .
C2 C 0.4750(4) 0.1099(2) 0.2641(3) 0.0365(9) Uani 1 1 d . . . . .
C3 C 0.5028(5) 0.0522(3) 0.2035(3) 0.0434(10) Uani 1 1 d . . . . .
H3 H 0.592(6) 0.046(3) 0.197(4) 0.052 Uiso 1 1 d R . . . .
C4 C 0.4008(5) 0.0047(3) 0.1533(3) 0.0456(10) Uani 1 1 d . . . . .
H4 H 0.415(6) -0.033(3) 0.110(4) 0.055 Uiso 1 1 d R . . . .
C5 C 0.2732(5) 0.0170(2) 0.1635(3) 0.0410(9) Uani 1 1 d . . . . .
H5 H 0.201(5) -0.017(3) 0.130(4) 0.049 Uiso 1 1 d R . . . .
C6 C 0.2452(4) 0.0759(2) 0.2231(3) 0.0367(9) Uani 1 1 d . . . . .
C7 C 0.3240(5) 0.2525(3) 0.0865(3) 0.0442(10) Uani 1 1 d . . . . .
H7 H 0.327(5) 0.296(3) 0.126(4) 0.053 Uiso 1 1 d R . . . .
C8 C 0.4377(5) 0.2275(3) 0.0615(4) 0.0498(11) Uani 1 1 d . . . . .
H8 H 0.516(6) 0.253(4) 0.086(4) 0.060 Uiso 1 1 d R . . . .
C9 C 0.4338(6) 0.1647(4) 0.0003(4) 0.0562(13) Uani 1 1 d . . . . .
H6 H 0.154(6) 0.081(4) 0.227(4) 0.067 Uiso 1 1 d R . . . .
H9 H 0.511(7) 0.148(4) -0.015(5) 0.067 Uiso 1 1 d R . . . .
C10 C 0.3141(6) 0.1275(3) -0.0355(3) 0.0568(14) Uani 1 1 d . . . . .
H10 H 0.313(6) 0.081(4) -0.075(5) 0.068 Uiso 1 1 d R . . . .
C11 C 0.1994(5) 0.1528(3) -0.0109(3) 0.0495(11) Uani 1 1 d . . . . .
H11 H 0.130(6) 0.123(3) -0.030(5) 0.059 Uiso 1 1 d R . . . .
C12 C 0.2052(5) 0.2155(3) 0.0507(3) 0.0449(10) Uani 1 1 d . . . . .
H12 H 0.131(6) 0.232(3) 0.064(4) 0.054 Uiso 1 1 d R . . . .
C13 C 0.5779(4) 0.1590(2) 0.3282(3) 0.0387(9) Uani 1 1 d D . . . .
C14 C 0.7040(5) 0.1697(3) 0.2973(4) 0.0510(11) Uani 1 1 d . . . . .
H14A H 0.687307 0.196884 0.237247 0.076 Uiso 1 1 calc GR . . . .
H14B H 0.742329 0.119390 0.290162 0.076 Uiso 1 1 calc GR . . . .
H14C H 0.764393 0.199707 0.344386 0.076 Uiso 1 1 calc GR . . . .
C15 C 0.5927(5) 0.1220(2) 0.4249(3) 0.0420(10) Uani 1 1 d . . . . .
C16 C 0.6996(6) 0.0794(3) 0.4715(4) 0.0564(14) Uani 1 1 d . . . . .
H16 H 0.771952 0.070864 0.444023 0.068 Uiso 1 1 calc R . . . .
C17 C 0.6974(6) 0.0500(3) 0.5587(4) 0.0626(17) Uani 1 1 d . . . . .
H17 H 0.768680 0.020602 0.592009 0.075 Uiso 1 1 calc R . . . .
C18 C 0.5924(7) 0.0632(3) 0.5972(4) 0.0613(17) Uani 1 1 d . . . . .
H18 H 0.590814 0.043331 0.657302 0.074 Uiso 1 1 calc R . . . .
C19 C 0.4885(6) 0.1056(2) 0.5478(3) 0.0492(12) Uani 1 1 d . . . . .
H19 H 0.415662 0.114851 0.574518 0.059 Uiso 1 1 calc R . . . .
C20 C 0.2252(5) 0.2658(3) 0.2939(3) 0.0401(9) Uani 1 1 d . . . . .
C21 C 0.1994(5) 0.1648(3) 0.4134(3) 0.0456(10) Uani 1 1 d . . . . .
C40 C 0.3162(4) 0.3356(3) 0.5009(3) 0.0384(9) Uani 1 1 d . . . . .
C41 C 0.3707(5) 0.3905(3) 0.5841(3) 0.0465(10) Uani 1 1 d . . . . .
C42 C 0.5282(5) 0.3954(3) 0.2382(3) 0.0441(10) Uani 1 1 d . . . . .
C43 C 0.5853(6) 0.4532(3) 0.1822(4) 0.0587(14) Uani 1 1 d . . . . .
F40 F 0.4315(4) 0.3524(2) 0.6597(2) 0.0636(8) Uani 1 1 d . . . . .
F41 F 0.2794(4) 0.4334(2) 0.6078(3) 0.0737(10) Uani 1 1 d . . . . .
F42 F 0.4572(4) 0.43901(19) 0.5617(3) 0.0687(9) Uani 1 1 d . . . . .
F43 F 0.7130(4) 0.4574(3) 0.2044(4) 0.1100(17) Uani 1 1 d . . . . .
F44 F 0.5459(5) 0.52563(19) 0.1926(3) 0.0889(12) Uani 1 1 d . . . . .
F45 F 0.5478(7) 0.4410(3) 0.0915(3) 0.124(2) Uani 1 1 d . . . . .
N1 N 0.4896(4) 0.13397(18) 0.4621(3) 0.0413(9) Uani 1 1 d . . . . .
O1 O 0.5187(3) 0.23184(15) 0.3396(2) 0.0366(6) Uani 1 1 d D . . . .
H1 H 0.547(3) 0.2646(13) 0.305(3) 0.055 Uiso 1 1 d DR . . . .
O2 O 0.1496(4) 0.2998(2) 0.2426(3) 0.0566(9) Uani 1 1 d . . . . .
O3 O 0.1085(5) 0.1405(3) 0.4333(3) 0.0703(12) Uani 1 1 d . . . . .
O40 O 0.3934(3) 0.28581(17) 0.4900(2) 0.0427(7) Uani 1 1 d . . . . .
O41 O 0.2069(4) 0.3506(2) 0.4552(3) 0.0605(10) Uani 1 1 d . . . . .
O42 O 0.5816(4) 0.3316(2) 0.2411(3) 0.0606(10) Uani 1 1 d . . . . .
O43 O 0.4376(6) 0.4141(3) 0.2692(5) 0.104(2) Uani 1 1 d . . . . .
Re1 Re 0.34876(2) 0.12767(2) 0.12034(2) 0.03598(7) Uani 1 1 d . . . . .
Ru1 Ru 0.34395(3) 0.20362(2) 0.37711(2) 0.03344(9) Uani 1 1 d D . . . .

loop_
_atom_site_aniso_label
_atom_site_aniso_U_11
_atom_site_aniso_U_22
_atom_site_aniso_U_33
_atom_site_aniso_U_23
_atom_site_aniso_U_13
_atom_site_aniso_U_12
C1 0.047(2) 0.0268(18) 0.0227(17) 0.0031(13) -0.0034(16) 0.0037(15)
C2 0.043(2) 0.0281(18) 0.0309(19) -0.0017(15) -0.0079(17) 0.0061(16)
C3 0.046(2) 0.037(2) 0.040(2) -0.0055(18) -0.0054(18) 0.0100(18)
C4 0.057(3) 0.031(2) 0.042(2) -0.0065(18) -0.003(2) 0.0049(19)
C5 0.054(3) 0.032(2) 0.032(2) -0.0018(16) -0.0015(18) -0.0059(18)
C6 0.047(2) 0.032(2) 0.0261(18) 0.0045(15) -0.0013(16) -0.0019(17)
C7 0.057(3) 0.033(2) 0.038(2) 0.0110(18) 0.001(2) -0.0007(19)
C8 0.052(3) 0.051(3) 0.044(2) 0.009(2) 0.005(2) -0.013(2)
C9 0.057(3) 0.075(4) 0.041(3) 0.002(2) 0.021(2) -0.006(3)
C10 0.075(4) 0.068(4) 0.024(2) -0.004(2) 0.005(2) -0.009(3)
C11 0.052(3) 0.060(3) 0.030(2) 0.010(2) -0.0070(19) -0.006(2)
C12 0.046(2) 0.046(2) 0.038(2) 0.0166(19) -0.0008(19) 0.005(2)
C13 0.040(2) 0.0282(19) 0.041(2) -0.0069(16) -0.0044(17) 0.0081(16)
C14 0.042(2) 0.046(3) 0.059(3) -0.011(2) 0.000(2) 0.004(2)
C15 0.050(3) 0.0251(19) 0.040(2) -0.0060(16) -0.0142(19) 0.0063(16)
C16 0.065(3) 0.031(2) 0.055(3) -0.012(2) -0.026(2) 0.013(2)
C17 0.085(4) 0.026(2) 0.055(3) -0.004(2) -0.032(3) 0.012(2)
C18 0.104(5) 0.024(2) 0.037(2) 0.0014(18) -0.024(3) 0.003(2)
C19 0.081(3) 0.028(2) 0.029(2) 0.0011(16) -0.009(2) 0.001(2)
C20 0.049(2) 0.036(2) 0.033(2) -0.0007(17) 0.0036(18) 0.0046(18)
C21 0.063(3) 0.038(2) 0.035(2) -0.0001(18) 0.010(2) -0.002(2)
C40 0.036(2) 0.041(2) 0.037(2) -0.0005(17) 0.0062(17) -0.0008(17)
C41 0.055(3) 0.041(2) 0.043(2) -0.0055(19) 0.010(2) 0.005(2)
C42 0.052(3) 0.036(2) 0.041(2) -0.0005(18) 0.004(2) -0.0039(19)
C43 0.074(4) 0.055(3) 0.047(3) -0.013(2) 0.014(3) -0.020(3)
F40 0.080(2) 0.0622(19) 0.0420(15) -0.0051(14) -0.0004(15) 0.0094(16)
F41 0.071(2) 0.079(2) 0.072(2) -0.0267(18) 0.0171(17) 0.0261(18)
F42 0.082(2) 0.0528(18) 0.071(2) -0.0149(16) 0.0171(18) -0.0223(16)
F43 0.081(3) 0.080(3) 0.176(5) 0.031(3) 0.044(3) -0.016(2)
F44 0.130(4) 0.0378(17) 0.098(3) 0.0122(18) 0.024(3) -0.0060(19)
F45 0.233(7) 0.100(3) 0.043(2) -0.004(2) 0.039(3) -0.053(4)
N1 0.059(2) 0.0228(16) 0.0325(18) -0.0006(13) -0.0111(16) 0.0069(15)
O1 0.0410(15) 0.0248(13) 0.0394(15) -0.0006(11) -0.0008(12) 0.0029(11)
O2 0.060(2) 0.057(2) 0.0452(19) 0.0142(16) -0.0036(16) 0.0202(17)
O3 0.086(3) 0.068(3) 0.065(3) -0.005(2) 0.035(2) -0.021(2)
O40 0.0505(18) 0.0329(15) 0.0376(15) -0.0038(12) -0.0056(13) 0.0043(13)
O41 0.0467(19) 0.061(2) 0.067(2) -0.0098(19) -0.0012(17) 0.0132(17)
O42 0.078(3) 0.0411(19) 0.070(2) 0.0090(17) 0.032(2) 0.0064(17)
O43 0.120(4) 0.057(3) 0.162(6) 0.025(3) 0.091(4) 0.026(3)
Re1 0.04017(12) 0.03547(12) 0.02813(11) -0.00096(6) -0.00137(8) -0.00032(7)
Ru1 0.04418(17) 0.02452(15) 0.02704(15) 0.00198(10) -0.00193(12) 0.00362(11)

loop_
_atom_type_symbol
_atom_type_description
_atom_type_scat_dispersion_real
_atom_type_scat_dispersion_imag
_atom_type_scat_source
C C 0.0181 0.0091 'International Tables Vol C Tables 4.2.6.8 and 6.1.1.4'
H H 0.0000 0.0000 'International Tables Vol C Tables 4.2.6.8 and 6.1.1.4'
F F 0.0727 0.0534 'International Tables Vol C Tables 4.2.6.8 and 6.1.1.4'
N N 0.0311 0.0180 'International Tables Vol C Tables 4.2.6.8 and 6.1.1.4'
O O 0.0492 0.0322 'International Tables Vol C Tables 4.2.6.8 and 6.1.1.4'
Re Re -5.2083 5.8923 'International Tables Vol C Tables 4.2.6.8 and 6.1.1.4'
Ru Ru 0.0552 3.2960 'International Tables Vol C Tables 4.2.6.8 and 6.1.1.4'

loop_
_exptl_crystal_face_index_h
_exptl_crystal_face_index_k
_exptl_crystal_face_index_l
_exptl_crystal_face_perp_dist
6 2 -5 0.0174
-6 -2 5 0.0098
-2 -11 2 0.0235
2 11 -2 0.0128
0 -10 5 0.0353
0 -6 -8 0.0485
5 -6 -5 0.0238
7 -1 -2 0.0258
-5 6 5 0.0133
0 9 6 0.0405
-4 0 -6 0.0546
-2 2 9 0.0406
5 8 -3 0.0175

loop_
_geom_angle_atom_site_label_1
_geom_angle_atom_site_label_2
_geom_angle_atom_site_label_3
_geom_angle
_geom_angle_site_symmetry_1
_geom_angle_site_symmetry_3
_geom_angle_publ_flag
C2 C1 Re1 69.8(2) . . ?
C2 C1 Ru1 110.4(3) . . ?
C6 C1 C2 118.2(4) . . ?
C6 C1 Re1 69.5(2) . . ?
C6 C1 Ru1 131.4(3) . . ?
Ru1 C1 Re1 132.96(18) . . ?
C1 C2 C13 114.3(4) . . ?
C1 C2 Re1 73.6(2) . . ?
C3 C2 C1 121.0(4) . . ?
C3 C2 C13 124.4(4) . . ?
C3 C2 Re1 70.9(2) . . ?
C13 C2 Re1 133.6(3) . . ?
C2 C3 C4 119.9(4) . . ?
C2 C3 Re1 72.3(2) . . ?
C4 C3 Re1 71.6(3) . . ?
C3 C4 Re1 71.2(3) . . ?
C5 C4 C3 119.3(4) . . ?
C5 C4 Re1 71.5(3) . . ?
C4 C5 C6 120.7(4) . . ?
C4 C5 Re1 71.9(3) . . ?
C6 C5 Re1 71.6(2) . . ?
C1 C6 C5 120.8(4) . . ?
C1 C6 Re1 74.3(2) . . ?
C5 C6 Re1 71.2(3) . . ?
C8 C7 C12 120.4(5) . . ?
C8 C7 Re1 72.0(3) . . ?
C12 C7 Re1 71.8(3) . . ?
C7 C8 C9 120.2(5) . . ?
C7 C8 Re1 71.6(3) . . ?
C9 C8 Re1 71.7(3) . . ?
C8 C9 C10 119.3(5) . . ?
C8 C9 Re1 71.6(3) . . ?
C10 C9 Re1 71.2(3) . . ?
C9 C10 Re1 71.9(3) . . ?
C11 C10 C9 120.6(5) . . ?
C11 C10 Re1 72.1(3) . . ?
C10 C11 Re1 71.2(3) . . ?
C12 C11 C10 119.3(5) . . ?
C12 C11 Re1 71.4(3) . . ?
C7 C12 C11 120.3(5) . . ?
C7 C12 Re1 71.6(3) . . ?
C11 C12 Re1 72.0(3) . . ?
C2 C13 C15 104.2(4) . . ?
C14 C13 C2 116.0(4) . . ?
C14 C13 C15 114.4(4) . . ?
O1 C13 C2 107.2(3) . . ?
O1 C13 C14 111.1(4) . . ?
O1 C13 C15 102.8(3) . . ?
C16 C15 C13 125.5(5) . . ?
N1 C15 C13 112.7(4) . . ?
N1 C15 C16 121.7(5) . . ?
C17 C16 C15 118.2(6) . . ?
C18 C17 C16 120.0(5) . . ?
C17 C18 C19 119.6(5) . . ?
N1 C19 C18 120.7(6) . . ?
O2 C20 Ru1 176.3(4) . . ?
O3 C21 Ru1 178.2(5) . . ?
O40 C40 C41 113.4(4) . . ?
O40 C40 O41 130.7(4) . . ?
O41 C40 C41 115.9(4) . . ?
F40 C41 C40 111.9(4) . . ?
F40 C41 F42 106.9(4) . . ?
F41 C41 C40 112.8(4) . . ?
F41 C41 F40 107.9(4) . . ?
F41 C41 F42 106.5(4) . . ?
F42 C41 C40 110.5(4) . . ?
O42 C42 C43 112.6(5) . . ?
O43 C42 C43 118.4(5) . . ?
O43 C42 O42 128.9(5) . . ?
F43 C43 C42 114.4(5) . . ?
F43 C43 F44 104.2(5) . . ?
F43 C43 F45 108.7(6) . . ?
F44 C43 C42 113.2(5) . . ?
F45 C43 C42 112.0(4) . . ?
F45 C43 F44 103.5(5) . . ?
C15 N1 C19 119.8(4) . . ?
C15 N1 Ru1 113.4(3) . . ?
C19 N1 Ru1 126.7(4) . . ?
C13 O1 Ru1 104.7(2) . . ?
C40 O40 Ru1 121.0(3) . . ?
C2 Re1 C1 36.60(16) . . ?
C3 Re1 C1 66.20(16) . . ?
C3 Re1 C2 36.79(15) . . ?
C3 Re1 C4 37.21(17) . . ?
C3 Re1 C5 66.34(18) . . ?
C3 Re1 C6 78.49(18) . . ?
C3 Re1 C7 136.95(18) . . ?
C3 Re1 C8 110.6(2) . . ?
C3 Re1 C9 103.2(2) . . ?
C3 Re1 C11 150.67(19) . . ?
C3 Re1 C12 172.38(17) . . ?
C4 Re1 C1 78.17(16) . . ?
C4 Re1 C2 66.43(16) . . ?
C4 Re1 C8 136.4(2) . . ?
C4 Re1 C9 108.9(2) . . ?
C4 Re1 C11 117.66(19) . . ?
C5 Re1 C1 65.86(15) . . ?
C5 Re1 C2 77.91(16) . . ?
C5 Re1 C4 36.60(19) . . ?
C5 Re1 C6 37.11(16) . . ?
C5 Re1 C7 150.83(19) . . ?
C5 Re1 C8 170.98(19) . . ?
C5 Re1 C9 134.6(2) . . ?
C5 Re1 C11 100.61(18) . . ?
C5 Re1 C12 118.23(18) . . ?
C6 Re1 C1 36.24(15) . . ?
C6 Re1 C2 65.84(16) . . ?
C6 Re1 C4 66.55(18) . . ?
C6 Re1 C8 151.86(18) . . ?
C6 Re1 C9 170.19(18) . . ?
C6 Re1 C11 107.47(18) . . ?
C7 Re1 C1 104.04(16) . . ?
C7 Re1 C2 110.99(16) . . ?
C7 Re1 C4 172.50(19) . . ?
C7 Re1 C6 119.43(17) . . ?
C7 Re1 C8 36.5(2) . . ?
C7 Re1 C9 66.0(2) . . ?
C7 Re1 C11 66.02(19) . . ?
C7 Re1 C12 36.60(18) . . ?
C8 Re1 C1 121.44(17) . . ?
C8 Re1 C2 104.84(17) . . ?
C8 Re1 C9 36.7(2) . . ?
C8 Re1 C11 78.04(19) . . ?
C9 Re1 C1 153.20(19) . . ?
C9 Re1 C2 121.18(19) . . ?
C9 Re1 C11 66.3(2) . . ?
C10 Re1 C1 169.6(2) . . ?
C10 Re1 C2 152.4(2) . . ?
C10 Re1 C3 119.5(2) . . ?
C10 Re1 C4 101.3(2) . . ?
C10 Re1 C5 107.49(19) . . ?
C10 Re1 C6 133.99(19) . . ?
C10 Re1 C7 77.8(2) . . ?
C10 Re1 C8 66.1(2) . . ?
C10 Re1 C9 36.9(2) . . ?
C10 Re1 C11 36.7(2) . . ?
C10 Re1 C12 66.0(2) . . ?
C11 Re1 C1 134.50(18) . . ?
C11 Re1 C2 170.80(18) . . ?
C12 Re1 C1 109.34(17) . . ?
C12 Re1 C2 136.28(17) . . ?
C12 Re1 C4 149.70(18) . . ?
C12 Re1 C6 101.58(17) . . ?
C12 Re1 C8 65.86(19) . . ?
C12 Re1 C9 78.0(2) . . ?
C12 Re1 C11 36.7(2) . . ?
C1 Ru1 N1 84.30(14) . . ?
C1 Ru1 O1 80.10(15) . . ?
C1 Ru1 O40 165.82(15) . . ?
C20 Ru1 C1 92.79(17) . . ?
C20 Ru1 N1 174.67(18) . . ?
C20 Ru1 O1 101.12(16) . . ?
C20 Ru1 O40 97.31(15) . . ?
C21 Ru1 C1 95.10(19) . . ?
C21 Ru1 C20 85.6(2) . . ?
C21 Ru1 N1 99.06(19) . . ?
C21 Ru1 O1 171.84(17) . . ?
C21 Ru1 O40 95.57(17) . . ?
N1 Ru1 O40 84.82(12) . . ?
O1 Ru1 N1 74.01(14) . . ?
O1 Ru1 O40 88.18(12) . . ?

loop_
_geom_bond_atom_site_label_1
_geom_bond_atom_site_label_2
_geom_bond_distance
_geom_bond_site_symmetry_2
_geom_bond_publ_flag
C1 C2 1.429(6) . ?
C1 C6 1.412(6) . ?
C1 Re1 2.299(4) . ?
C1 Ru1 2.060(4) . ?
C2 C3 1.414(6) . ?
C2 C13 1.530(6) . ?
C2 Re1 2.249(4) . ?
C3 C4 1.426(7) . ?
C3 Re1 2.231(4) . ?
C4 C5 1.403(7) . ?
C4 Re1 2.237(5) . ?
C5 C6 1.422(6) . ?
C5 Re1 2.231(4) . ?
C6 Re1 2.236(4) . ?
C7 C8 1.399(8) . ?
C7 C12 1.402(7) . ?
C7 Re1 2.233(4) . ?
C8 C9 1.410(8) . ?
C8 Re1 2.238(5) . ?
C9 C10 1.413(8) . ?
C9 Re1 2.240(5) . ?
C10 C11 1.409(9) . ?
C10 Re1 2.231(5) . ?
C11 C12 1.409(8) . ?
C11 Re1 2.242(5) . ?
C12 Re1 2.234(5) . ?
C13 C14 1.509(7) . ?
C13 C15 1.532(6) . ?
C13 O1 1.441(5) . ?
C15 C16 1.396(6) . ?
C15 N1 1.337(7) . ?
C16 C17 1.382(9) . ?
C17 C18 1.368(10) . ?
C18 C19 1.386(7) . ?
C19 N1 1.352(6) . ?
C20 O2 1.133(5) . ?
C20 Ru1 1.885(4) . ?
C21 O3 1.145(6) . ?
C21 Ru1 1.850(5) . ?
C40 C41 1.555(6) . ?
C40 O40 1.224(5) . ?
C40 O41 1.227(6) . ?
C41 F40 1.329(6) . ?
C41 F41 1.325(6) . ?
C41 F42 1.336(6) . ?
C42 C43 1.506(7) . ?
C42 O42 1.243(6) . ?
C42 O43 1.191(7) . ?
C43 F43 1.316(7) . ?
C43 F44 1.347(7) . ?
C43 F45 1.317(7) . ?
N1 Ru1 2.130(3) . ?
O1 Ru1 2.096(3) . ?
O40 Ru1 2.162(3) . ?

loop_
_exptl_oxdiff_crystal_face_indexfrac_h
_exptl_oxdiff_crystal_face_indexfrac_k
_exptl_oxdiff_crystal_face_indexfrac_l
_exptl_oxdiff_crystal_face_x
_exptl_oxdiff_crystal_face_y
_exptl_oxdiff_crystal_face_z
6.2598 1.6137 -5.4402 0.4571 0.7474 0.4822
-6.2515 -1.5781 5.4755 -0.4584 -0.7495 -0.4776
-2.1331 -10.6544 1.8034 0.5225 -0.4962 -0.6933
2.0355 10.6757 -1.9518 -0.5345 0.5075 0.6758
0.1185 -9.7856 4.6101 0.7023 -0.6660 -0.2515
-0.2341 -6.2308 -7.6581 0.3401 0.5571 -0.7576
5.2062 -6.1216 -4.9301 0.8785 0.4776 -0.0093
6.8182 -1.0645 -2.1198 0.7151 0.3892 0.5806
-5.2062 6.1216 4.9301 -0.8785 -0.4776 0.0093
0.1348 8.9902 5.5792 -0.5502 -0.2986 0.7798
-4.1551 0.3986 -6.0881 -0.4727 0.4471 -0.7594
-2.2970 2.3267 9.2280 -0.3112 -0.8797 0.3597
4.9543 7.5275 -3.2160 -0.0501 0.6419 0.7652
